data_7202702
loop_
_publ_author_name
'Karmakar, Anirban'
'Sarma, Rupam J.'
'Baruah, Jubaraj B.'

_publ_section_title
;
 Structural aspects and properties of salt and inclusion compounds of
 8-hydroxyquinoline based amides
;
_journal_issue 5
_journal_name_full CrystEngComm
_journal_page_first 379
_journal_paper_doi 10.1039/b700701a
_journal_volume 9
_journal_year 2007
_chemical_formula_sum 'C34 H50 N4 O9'
_chemical_formula_weight 658.78
_chemical_name_systematic
;

?

;
_space_group_IT_number 2
_symmetry_cell_setting triclinic
_symmetry_space_group_name_Hall '-P 1'
_symmetry_space_group_name_H-M 'P -1'
_atom_sites_solution_hydrogens geom
_atom_sites_solution_primary direct
_atom_sites_solution_secondary difmap
_audit_creation_method SHELXL-97
_cell_angle_alpha 69.9460(10)
_cell_angle_beta 87.2100(10)
_cell_angle_gamma 68.8960(10)
_cell_formula_units_Z 2
_cell_length_a 12.2204(2)
_cell_length_b 12.5113(2)
_cell_length_c 13.5098(2)
_cell_measurement_reflns_used 5629
_cell_measurement_temperature 296(2)
_cell_measurement_theta_max 24.05
_cell_measurement_theta_min 2.29
_cell_volume 1803.58(5)
_computing_cell_refinement 'Bruker SMART'
_computing_data_collection 'Bruker SMART'
_computing_data_reduction 'Bruker SAINT'
_computing_molecular_graphics 'Bruker SHELXTL'
_computing_publication_material 'Bruker SHELXTL'
_computing_structure_refinement 'SHELXL-97 (Sheldrick, 1997)'
_computing_structure_solution 'SHELXS-97 (Sheldrick, 1990)'
_diffrn_ambient_temperature 296(2)
_diffrn_measured_fraction_theta_full 0.903
_diffrn_measured_fraction_theta_max 0.903
_diffrn_measurement_device_type 'CCD area detector'
_diffrn_measurement_method 'phi and omega scans'
_diffrn_radiation_monochromator graphite
_diffrn_radiation_source 'fine-focus sealed tube'
_diffrn_radiation_type MoK\a
_diffrn_radiation_wavelength 0.71073
_diffrn_reflns_av_R_equivalents 0.0189
_diffrn_reflns_av_sigmaI/netI 0.0248
_diffrn_reflns_limit_h_max 15
_diffrn_reflns_limit_h_min -16
_diffrn_reflns_limit_k_max 16
_diffrn_reflns_limit_k_min -16
_diffrn_reflns_limit_l_max 17
_diffrn_reflns_limit_l_min -17
_diffrn_reflns_number 21315
_diffrn_reflns_theta_full 28.32
_diffrn_reflns_theta_max 28.32
_diffrn_reflns_theta_min 1.61
_exptl_absorpt_coefficient_mu 0.088
_exptl_absorpt_correction_type none
_exptl_crystal_colour colorless
_exptl_crystal_density_diffrn 1.213
_exptl_crystal_density_meas 0
_exptl_crystal_density_method 'not measured'
_exptl_crystal_description blocks
_exptl_crystal_F_000 708
_exptl_crystal_size_max 0.41
_exptl_crystal_size_mid 0.27
_exptl_crystal_size_min 0.24
_refine_diff_density_max 0.731
_refine_diff_density_min -0.551
_refine_diff_density_rms 0.045
_refine_ls_extinction_method none
_refine_ls_goodness_of_fit_ref 1.064
_refine_ls_hydrogen_treatment mixed
_refine_ls_matrix_type full
_refine_ls_number_parameters 472
_refine_ls_number_reflns 8106
_refine_ls_number_restraints 0
_refine_ls_restrained_S_all 1.064
_refine_ls_R_factor_all 0.1046
_refine_ls_R_factor_gt 0.0690
_refine_ls_shift/su_max 0.001
_refine_ls_shift/su_mean 0.000
_refine_ls_structure_factor_coef Fsqd
_refine_ls_weighting_details 'calc w=1/[\s^2^(Fo^2^)+(0.1067P)^2^+0.7304P] where P=(Fo^2^+2Fc^2^)/3'
_refine_ls_weighting_scheme calc
_refine_ls_wR_factor_gt 0.2015
_refine_ls_wR_factor_ref 0.2305
_reflns_number_gt 5044
_reflns_number_total 8106
_reflns_threshold_expression >2sigma(I)
_cod_data_source_file b700701a.txt
_cod_data_source_block cycloqh
_cod_depositor_comments
;
The following automatic conversions were performed:
'_symmetry_cell_setting' value 'Triclinic' changed to 'triclinic'
according to '/home/saulius/struct/CIF-dictionaries/cif_core.dic'
dictionary named 'cif_core.dic' version 2.4.1 from 2010-06-29.

Automatic conversion script
Id: cif_fix_enum 1527 2010-12-29 10:47:43Z saulius 
;
_cod_original_sg_symbol_H-M P-1
_cod_database_code 7202702

loop_
_symmetry_equiv_pos_as_xyz
'x, y, z'
'-x, -y, -z'

loop_
_atom_site_label
_atom_site_type_symbol
_atom_site_fract_x
_atom_site_fract_y
_atom_site_fract_z
_atom_site_U_iso_or_equiv
_atom_site_adp_type
_atom_site_occupancy
_atom_site_symmetry_multiplicity
_atom_site_calc_flag
_atom_site_refinement_flags
_atom_site_disorder_assembly
_atom_site_disorder_group
C1 C 0.8229(3) 0.3394(3) 0.3954(3) 0.0726(8) Uani 1 1 d . . .
H1 H 0.8071 0.3913 0.3251 0.087 Uiso 1 1 calc R . .
C2 C 0.8386(3) 0.3862(3) 0.4717(3) 0.0794(9) Uani 1 1 d . . .
H2 H 0.8335 0.4669 0.4523 0.095 Uiso 1 1 calc R . .
C3 C 0.8615(3) 0.3118(3) 0.5740(3) 0.0752(9) Uani 1 1 d . . .
H3 H 0.8721 0.3415 0.6257 0.090 Uiso 1 1 calc R . .
C4 C 0.8697(2) 0.1896(3) 0.6032(2) 0.0608(7) Uani 1 1 d . . .
C5 C 0.8533(2) 0.1496(2) 0.52040(19) 0.0515(6) Uani 1 1 d . . .
C6 C 0.8921(3) 0.1076(3) 0.7082(2) 0.0745(9) Uani 1 1 d . . .
H6 H 0.9022 0.1336 0.7627 0.089 Uiso 1 1 calc R . .
C7 C 0.8993(3) -0.0082(4) 0.7304(2) 0.0767(9) Uani 1 1 d . . .
H7 H 0.9141 -0.0612 0.8002 0.092 Uiso 1 1 calc R . .
C8 C 0.8847(3) -0.0508(3) 0.64963(19) 0.0617(7) Uani 1 1 d . . .
H8 H 0.8907 -0.1314 0.6666 0.074 Uiso 1 1 calc R . .
C9 C 0.8446(2) -0.1252(2) 0.48741(18) 0.0498(6) Uani 1 1 d . . .
H9A H 0.7823 -0.1346 0.5329 0.060 Uiso 1 1 calc R . .
H9B H 0.9189 -0.1844 0.5259 0.060 Uiso 1 1 calc R . .
C10 C 0.8267(2) -0.1510(2) 0.38957(18) 0.0493(6) Uani 1 1 d . . .
C11 C 0.7852(3) -0.0771(3) 0.1968(2) 0.0699(8) Uani 1 1 d . . .
H11 H 0.8399 -0.1599 0.2051 0.084 Uiso 1 1 calc R . .
C12 C 0.8245(5) 0.0086(6) 0.1106(3) 0.137(2) Uani 1 1 d . . .
H12A H 0.9047 -0.0032 0.1295 0.165 Uiso 1 1 calc R . .
H12B H 0.7750 0.0919 0.1030 0.165 Uiso 1 1 calc R . .
C13 C 0.8193(5) -0.0096(7) 0.0048(3) 0.150(2) Uani 1 1 d . . .
H13A H 0.8401 0.0524 -0.0499 0.180 Uiso 1 1 calc R . .
H13B H 0.8767 -0.0889 0.0095 0.180 Uiso 1 1 calc R . .
C14 C 0.7065(5) -0.0023(4) -0.0240(3) 0.1090(15) Uani 1 1 d . . .
H14A H 0.7089 -0.0215 -0.0880 0.131 Uiso 1 1 calc R . .
H14B H 0.6506 0.0804 -0.0385 0.131 Uiso 1 1 calc R . .
C15 C 0.6676(7) -0.0877(10) 0.0608(4) 0.224(5) Uani 1 1 d . . .
H15A H 0.7174 -0.1709 0.0684 0.268 Uiso 1 1 calc R . .
H15B H 0.5875 -0.0761 0.0417 0.268 Uiso 1 1 calc R . .
C16 C 0.6724(5) -0.0693(8) 0.1667(4) 0.181(3) Uani 1 1 d . . .
H16A H 0.6151 0.0103 0.1616 0.217 Uiso 1 1 calc R . .
H16B H 0.6508 -0.1308 0.2212 0.217 Uiso 1 1 calc R . .
C17 C 0.4352(3) 0.3700(3) -0.0793(2) 0.0651(7) Uani 1 1 d . . .
H17 H 0.3602 0.3698 -0.0640 0.078 Uiso 1 1 calc R . .
C18 C 0.4674(3) 0.3922(3) -0.1839(2) 0.0830(10) Uani 1 1 d . . .
H18 H 0.4132 0.4058 -0.2370 0.100 Uiso 1 1 calc R . .
C19 C 0.5744(4) 0.3943(3) -0.2087(2) 0.0822(10) Uani 1 1 d . . .
H19 H 0.5936 0.4080 -0.2783 0.099 Uiso 1 1 calc R . .
C20 C 0.6578(3) 0.3759(3) -0.1303(2) 0.0631(7) Uani 1 1 d . . .
C21 C 0.6282(2) 0.3520(2) -0.02353(18) 0.0515(6) Uani 1 1 d . . .
C22 C 0.8106(3) 0.3340(3) 0.0323(3) 0.0730(8) Uani 1 1 d . . .
H22 H 0.8636 0.3192 0.0869 0.088 Uiso 1 1 calc R . .
C23 C 0.8473(3) 0.3582(3) -0.0708(3) 0.0850(10) Uani 1 1 d . . .
H23 H 0.9221 0.3601 -0.0839 0.102 Uiso 1 1 calc R . .
C24 C 0.7709(4) 0.3787(3) -0.1501(3) 0.0831(10) Uani 1 1 d . . .
H24 H 0.7935 0.3948 -0.2188 0.100 Uiso 1 1 calc R . .
C25 C 0.3821(2) 0.3128(3) 0.12899(19) 0.0556(6) Uani 1 1 d . . .
H25A H 0.3756 0.2474 0.1096 0.067 Uiso 1 1 calc R . .
H25B H 0.3201 0.3884 0.0880 0.067 Uiso 1 1 calc R . .
C26 C 0.3657(2) 0.2873(2) 0.24551(19) 0.0516(6) Uani 1 1 d . . .
C27 C 0.4492(2) 0.2365(3) 0.42408(18) 0.0548(6) Uani 1 1 d . . .
H27 H 0.3776 0.2191 0.4442 0.066 Uiso 1 1 calc R . .
C28 C 0.4425(3) 0.3449(3) 0.4526(2) 0.0675(8) Uani 1 1 d . . .
H28A H 0.3726 0.4143 0.4159 0.081 Uiso 1 1 calc R . .
H28B H 0.5105 0.3666 0.4293 0.081 Uiso 1 1 calc R . .
C29 C 0.4387(3) 0.3182(3) 0.5714(2) 0.0758(9) Uani 1 1 d . . .
H29A H 0.4411 0.3873 0.5873 0.091 Uiso 1 1 calc R . .
H29B H 0.3652 0.3078 0.5930 0.091 Uiso 1 1 calc R . .
C30 C 0.5408(3) 0.2041(4) 0.6337(2) 0.0796(10) Uani 1 1 d . . .
H30A H 0.6139 0.2185 0.6197 0.095 Uiso 1 1 calc R . .
H30B H 0.5317 0.1857 0.7087 0.095 Uiso 1 1 calc R . .
C31 C 0.5466(3) 0.0972(3) 0.6042(2) 0.0764(9) Uani 1 1 d . . .
H31A H 0.4771 0.0775 0.6250 0.092 Uiso 1 1 calc R . .
H31B H 0.6150 0.0267 0.6420 0.092 Uiso 1 1 calc R . .
C32 C 0.5541(3) 0.1249(3) 0.4854(2) 0.0655(7) Uani 1 1 d . . .
H32A H 0.6262 0.1393 0.4652 0.079 Uiso 1 1 calc R . .
H32B H 0.5560 0.0551 0.4683 0.079 Uiso 1 1 calc R . .
C33 C 0.8616(2) 0.0262(2) 0.54653(18) 0.0486(6) Uani 1 1 d . . .
C34 C 0.5145(2) 0.3486(2) -0.00058(17) 0.0510(6) Uani 1 1 d . . .
H1N H 0.520(3) 0.262(3) 0.284(3) 0.082(10) Uiso 1 1 d . . .
H5N H 0.781(2) 0.004(3) 0.295(2) 0.051(8) Uiso 1 1 d . . .
H1O H 0.699(3) 0.252(3) 0.206(3) 0.078(10) Uiso 1 1 d . . .
H2O H 0.751(3) 0.210(3) 0.312(3) 0.080(10) Uiso 1 1 d . . .
H3O H 0.089(6) 0.381(6) 0.044(6) 0.21(3) Uiso 1 1 d . . .
H4O H 0.136(5) 0.321(5) 0.158(4) 0.133(18) Uiso 1 1 d . . .
H5O H 0.168(4) 0.389(4) 0.353(3) 0.106(15) Uiso 1 1 d . . .
H6O H 0.130(3) 0.388(3) 0.449(3) 0.088(12) Uiso 1 1 d . . .
H7O H 0.984(4) 0.543(4) 0.306(4) 0.119(16) Uiso 1 1 d . . .
H8O H 0.892(5) 0.645(5) 0.309(4) 0.15(2) Uiso 1 1 d . . .
H9O H 0.111(5) 0.427(5) 0.857(4) 0.133(19) Uiso 1 1 d . . .
H10O H 0.042(7) 0.514(6) 0.891(5) 0.19(3) Uiso 1 1 d . . .
N1 N 0.8291(2) 0.2256(2) 0.41731(17) 0.0582(5) Uani 1 1 d . . .
N2 N 0.7938(2) -0.0600(2) 0.29799(17) 0.0587(6) Uani 1 1 d . . .
N3 N 0.7058(2) 0.3311(2) 0.05594(17) 0.0579(6) Uani 1 1 d . . .
N4 N 0.4555(2) 0.2617(2) 0.31030(16) 0.0563(6) Uani 1 1 d . . .
O1 O 0.84484(15) -0.00587(15) 0.46268(12) 0.0508(4) Uani 1 1 d . . .
O2 O 0.84504(18) -0.25880(17) 0.40095(14) 0.0614(5) Uani 1 1 d . . .
O3 O 0.49254(15) 0.32254(18) 0.10399(12) 0.0563(5) Uani 1 1 d . . .
O4 O 0.26615(16) 0.2908(2) 0.27313(14) 0.0668(5) Uani 1 1 d . . .
O5 O 0.69977(17) 0.19883(18) 0.26796(15) 0.0578(5) Uani 1 1 d . . .
O6 O 0.0792(3) 0.3343(3) 0.1195(3) 0.0952(8) Uani 1 1 d . . .
O7 O 0.1258(2) 0.4298(2) 0.3887(2) 0.0792(7) Uani 1 1 d . . .
O8 O 0.9231(4) 0.6015(3) 0.2686(2) 0.1174(12) Uani 1 1 d . . .
O9 O 0.1218(3) 0.4468(3) 0.9068(2) 0.0990(9) Uani 1 1 d . . .

loop_
_atom_site_aniso_label
_atom_site_aniso_U_11
_atom_site_aniso_U_22
_atom_site_aniso_U_33
_atom_site_aniso_U_23
_atom_site_aniso_U_13
_atom_site_aniso_U_12
C1 0.0738(19) 0.0606(18) 0.084(2) -0.0252(16) 0.0014(16) -0.0240(15)
C2 0.079(2) 0.0652(19) 0.107(3) -0.0431(19) 0.0081(19) -0.0279(17)
C3 0.0694(19) 0.089(2) 0.095(2) -0.061(2) 0.0181(17) -0.0342(17)
C4 0.0519(15) 0.081(2) 0.0665(16) -0.0433(15) 0.0121(12) -0.0278(14)
C5 0.0423(12) 0.0656(16) 0.0533(13) -0.0285(12) 0.0074(10) -0.0205(11)
C6 0.082(2) 0.104(3) 0.0587(17) -0.0477(17) 0.0110(14) -0.0406(19)
C7 0.088(2) 0.102(3) 0.0449(14) -0.0281(15) 0.0051(14) -0.039(2)
C8 0.0702(17) 0.0717(18) 0.0447(13) -0.0206(12) 0.0061(12) -0.0276(14)
C9 0.0564(14) 0.0507(14) 0.0438(12) -0.0163(10) 0.0084(10) -0.0219(11)
C10 0.0508(13) 0.0524(14) 0.0458(12) -0.0184(11) 0.0081(10) -0.0193(11)
C11 0.105(2) 0.0492(15) 0.0505(14) -0.0160(12) -0.0134(15) -0.0220(15)
C12 0.163(4) 0.253(7) 0.064(2) -0.072(3) 0.040(2) -0.140(5)
C13 0.148(4) 0.278(8) 0.074(3) -0.093(4) 0.036(3) -0.109(5)
C14 0.147(4) 0.106(3) 0.0541(19) -0.0264(19) -0.020(2) -0.021(3)
C15 0.240(8) 0.473(14) 0.086(3) -0.116(6) 0.038(4) -0.260(10)
C16 0.130(4) 0.399(11) 0.086(3) -0.109(5) 0.037(3) -0.161(6)
C17 0.0664(17) 0.0778(19) 0.0459(13) -0.0239(13) 0.0006(12) -0.0179(14)
C18 0.101(3) 0.103(3) 0.0381(14) -0.0249(15) -0.0029(15) -0.029(2)
C19 0.116(3) 0.096(2) 0.0375(14) -0.0222(14) 0.0176(16) -0.044(2)
C20 0.090(2) 0.0535(15) 0.0458(13) -0.0179(11) 0.0216(13) -0.0277(14)
C21 0.0677(16) 0.0441(13) 0.0428(12) -0.0145(10) 0.0102(11) -0.0219(12)
C22 0.0697(19) 0.080(2) 0.079(2) -0.0288(16) 0.0178(15) -0.0400(16)
C23 0.087(2) 0.091(2) 0.094(2) -0.036(2) 0.041(2) -0.052(2)
C24 0.113(3) 0.083(2) 0.0682(19) -0.0326(17) 0.047(2) -0.052(2)
C25 0.0500(14) 0.0759(18) 0.0450(12) -0.0273(12) 0.0054(10) -0.0221(13)
C26 0.0507(14) 0.0628(15) 0.0455(12) -0.0248(11) 0.0059(10) -0.0200(12)
C27 0.0500(13) 0.0824(19) 0.0405(12) -0.0256(12) 0.0103(10) -0.0306(13)
C28 0.0777(19) 0.0752(19) 0.0520(15) -0.0251(14) 0.0061(13) -0.0281(16)
C29 0.093(2) 0.092(2) 0.0541(16) -0.0382(16) 0.0089(15) -0.0357(19)
C30 0.073(2) 0.123(3) 0.0502(15) -0.0320(17) 0.0037(14) -0.042(2)
C31 0.075(2) 0.092(2) 0.0470(15) -0.0153(15) 0.0065(13) -0.0221(17)
C32 0.0654(17) 0.0743(19) 0.0524(15) -0.0209(13) 0.0108(12) -0.0226(15)
C33 0.0450(12) 0.0617(15) 0.0443(12) -0.0249(11) 0.0063(9) -0.0198(11)
C34 0.0612(15) 0.0521(14) 0.0354(11) -0.0163(10) 0.0062(10) -0.0150(11)
N4 0.0499(12) 0.0844(16) 0.0424(11) -0.0266(10) 0.0105(9) -0.0299(12)
N3 0.0646(14) 0.0624(13) 0.0512(12) -0.0190(10) 0.0104(10) -0.0299(11)
N1 0.0604(13) 0.0553(13) 0.0600(13) -0.0204(10) 0.0010(10) -0.0217(11)
N2 0.0797(16) 0.0493(14) 0.0481(12) -0.0195(11) 0.0020(10) -0.0221(12)
O1 0.0626(10) 0.0510(9) 0.0422(8) -0.0179(7) 0.0040(7) -0.0232(8)
O2 0.0806(13) 0.0519(11) 0.0526(10) -0.0205(8) 0.0033(9) -0.0227(9)
O3 0.0531(10) 0.0828(13) 0.0360(8) -0.0228(8) 0.0073(7) -0.0268(9)
O4 0.0483(10) 0.1040(16) 0.0533(10) -0.0329(10) 0.0104(8) -0.0293(10)
O5 0.0623(11) 0.0701(12) 0.0410(9) -0.0151(9) 0.0035(8) -0.0280(9)
O6 0.0850(18) 0.114(2) 0.0871(19) -0.0334(16) -0.0131(14) -0.0354(16)
O7 0.0960(17) 0.0637(14) 0.0630(14) -0.0181(12) 0.0120(13) -0.0169(12)
O8 0.166(3) 0.0766(17) 0.0683(15) -0.0349(14) -0.0252(17) 0.0162(19)
O9 0.0863(19) 0.127(2) 0.0945(19) -0.0589(18) -0.0024(14) -0.0302(17)

loop_
_atom_type_symbol
_atom_type_description
_atom_type_scat_dispersion_real
_atom_type_scat_dispersion_imag
_atom_type_scat_source
C C 0.0033 0.0016 'International Tables Vol C Tables 4.2.6.8 and 6.1.1.4'
H H 0.0000 0.0000 'International Tables Vol C Tables 4.2.6.8 and 6.1.1.4'
N N 0.0061 0.0033 'International Tables Vol C Tables 4.2.6.8 and 6.1.1.4'
O O 0.0106 0.0060 'International Tables Vol C Tables 4.2.6.8 and 6.1.1.4'

loop_
_geom_angle_atom_site_label_1
_geom_angle_atom_site_label_2
_geom_angle_atom_site_label_3
_geom_angle
_geom_angle_site_symmetry_1
_geom_angle_site_symmetry_3
_geom_angle_publ_flag
N1 C1 C2 123.9(3) . . ?
N1 C1 H1 118.0 . . ?
C2 C1 H1 118.0 . . ?
C3 C2 C1 118.6(3) . . ?
C3 C2 H2 120.7 . . ?
C1 C2 H2 120.7 . . ?
C2 C3 C4 120.7(3) . . ?
C2 C3 H3 119.6 . . ?
C4 C3 H3 119.6 . . ?
C6 C4 C3 123.7(3) . . ?
C6 C4 C5 119.5(3) . . ?
C3 C4 C5 116.9(3) . . ?
N1 C5 C4 122.1(2) . . ?
N1 C5 C33 119.3(2) . . ?
C4 C5 C33 118.7(2) . . ?
C7 C6 C4 120.5(3) . . ?
C7 C6 H6 119.8 . . ?
C4 C6 H6 119.8 . . ?
C6 C7 C8 121.3(3) . . ?
C6 C7 H7 119.4 . . ?
C8 C7 H7 119.4 . . ?
C33 C8 C7 120.2(3) . . ?
C33 C8 H8 119.9 . . ?
C7 C8 H8 119.9 . . ?
O1 C9 C10 111.88(18) . . ?
O1 C9 H9A 109.2 . . ?
C10 C9 H9A 109.2 . . ?
O1 C9 H9B 109.2 . . ?
C10 C9 H9B 109.2 . . ?
H9A C9 H9B 107.9 . . ?
O2 C10 N2 123.9(2) . . ?
O2 C10 C9 116.8(2) . . ?
N2 C10 C9 119.4(2) . . ?
C16 C11 N2 114.4(3) . . ?
C16 C11 C12 110.0(4) . . ?
N2 C11 C12 111.3(3) . . ?
C16 C11 H11 106.9 . . ?
N2 C11 H11 106.9 . . ?
C12 C11 H11 106.9 . . ?
C11 C12 C13 112.3(4) . . ?
C11 C12 H12A 109.1 . . ?
C13 C12 H12A 109.1 . . ?
C11 C12 H12B 109.1 . . ?
C13 C12 H12B 109.1 . . ?
H12A C12 H12B 107.9 . . ?
C14 C13 C12 112.2(4) . . ?
C14 C13 H13A 109.2 . . ?
C12 C13 H13A 109.2 . . ?
C14 C13 H13B 109.2 . . ?
C12 C13 H13B 109.2 . . ?
H13A C13 H13B 107.9 . . ?
C13 C14 C15 110.8(4) . . ?
C13 C14 H14A 109.5 . . ?
C15 C14 H14A 109.5 . . ?
C13 C14 H14B 109.5 . . ?
C15 C14 H14B 109.5 . . ?
H14A C14 H14B 108.1 . . ?
C14 C15 C16 111.9(6) . . ?
C14 C15 H15A 109.2 . . ?
C16 C15 H15A 109.2 . . ?
C14 C15 H15B 109.2 . . ?
C16 C15 H15B 109.2 . . ?
H15A C15 H15B 107.9 . . ?
C11 C16 C15 112.6(4) . . ?
C11 C16 H16A 109.1 . . ?
C15 C16 H16A 109.1 . . ?
C11 C16 H16B 109.1 . . ?
C15 C16 H16B 109.1 . . ?
H16A C16 H16B 107.8 . . ?
C34 C17 C18 119.7(3) . . ?
C34 C17 H17 120.1 . . ?
C18 C17 H17 120.1 . . ?
C19 C18 C17 121.6(3) . . ?
C19 C18 H18 119.2 . . ?
C17 C18 H18 119.2 . . ?
C18 C19 C20 120.6(3) . . ?
C18 C19 H19 119.7 . . ?
C20 C19 H19 119.7 . . ?
C24 C20 C19 124.1(3) . . ?
C24 C20 C21 116.8(3) . . ?
C19 C20 C21 119.1(3) . . ?
N3 C21 C34 119.8(2) . . ?
N3 C21 C20 121.9(2) . . ?
C34 C21 C20 118.4(2) . . ?
N3 C22 C23 123.9(3) . . ?
N3 C22 H22 118.1 . . ?
C23 C22 H22 118.1 . . ?
C24 C23 C22 118.2(3) . . ?
C24 C23 H23 120.9 . . ?
C22 C23 H23 120.9 . . ?
C23 C24 C20 120.9(3) . . ?
C23 C24 H24 119.6 . . ?
C20 C24 H24 119.6 . . ?
O3 C25 C26 111.84(19) . . ?
O3 C25 H25A 109.2 . . ?
C26 C25 H25A 109.2 . . ?
O3 C25 H25B 109.2 . . ?
C26 C25 H25B 109.2 . . ?
H25A C25 H25B 107.9 . . ?
O4 C26 N4 124.5(2) . . ?
O4 C26 C25 116.4(2) . . ?
N4 C26 C25 119.1(2) . . ?
N4 C27 C28 111.5(2) . . ?
N4 C27 C32 110.5(2) . . ?
C28 C27 C32 110.2(2) . . ?
N4 C27 H27 108.2 . . ?
C28 C27 H27 108.2 . . ?
C32 C27 H27 108.2 . . ?
C27 C28 C29 111.7(2) . . ?
C27 C28 H28A 109.3 . . ?
C29 C28 H28A 109.3 . . ?
C27 C28 H28B 109.3 . . ?
C29 C28 H28B 109.3 . . ?
H28A C28 H28B 107.9 . . ?
C30 C29 C28 111.7(3) . . ?
C30 C29 H29A 109.3 . . ?
C28 C29 H29A 109.3 . . ?
C30 C29 H29B 109.3 . . ?
C28 C29 H29B 109.3 . . ?
H29A C29 H29B 107.9 . . ?
C31 C30 C29 111.0(3) . . ?
C31 C30 H30A 109.4 . . ?
C29 C30 H30A 109.4 . . ?
C31 C30 H30B 109.4 . . ?
C29 C30 H30B 109.4 . . ?
H30A C30 H30B 108.0 . . ?
C30 C31 C32 111.2(3) . . ?
C30 C31 H31A 109.4 . . ?
C32 C31 H31A 109.4 . . ?
C30 C31 H31B 109.4 . . ?
C32 C31 H31B 109.4 . . ?
H31A C31 H31B 108.0 . . ?
C27 C32 C31 110.5(2) . . ?
C27 C32 H32A 109.5 . . ?
C31 C32 H32A 109.5 . . ?
C27 C32 H32B 109.5 . . ?
C31 C32 H32B 109.5 . . ?
H32A C32 H32B 108.1 . . ?
C8 C33 O1 124.7(2) . . ?
C8 C33 C5 119.9(2) . . ?
O1 C33 C5 115.4(2) . . ?
C17 C34 O3 124.0(2) . . ?
C17 C34 C21 120.6(2) . . ?
O3 C34 C21 115.4(2) . . ?
C26 N4 C27 123.6(2) . . ?
C26 N4 H4N 117(2) . . ?
C27 N4 H4N 119(2) . . ?
C22 N3 C21 118.3(2) . . ?
C1 N1 C5 117.8(2) . . ?
C10 N2 C11 123.5(2) . . ?
C10 N2 H2N 120(2) . . ?
C11 N2 H2N 116(2) . . ?
C33 O1 C9 116.39(18) . . ?
C34 O3 C25 116.16(18) . . ?
H1O O5 H2O 103(3) . . ?
H3O O6 H4O 109(5) . . ?
H5O O7 H6O 111(4) . . ?
H7O O8 H8O 104(4) . . ?
H9O O9 H10O 92(5) . . ?

loop_
_geom_bond_atom_site_label_1
_geom_bond_atom_site_label_2
_geom_bond_distance
_geom_bond_site_symmetry_2
_geom_bond_publ_flag
C1 N1 1.325(4) . ?
C1 C2 1.398(5) . ?
C1 H1 0.9300 . ?
C2 C3 1.351(5) . ?
C2 H2 0.9300 . ?
C3 C4 1.409(4) . ?
C3 H3 0.9300 . ?
C4 C6 1.405(4) . ?
C4 C5 1.421(4) . ?
C5 N1 1.364(3) . ?
C5 C33 1.427(4) . ?
C6 C7 1.345(5) . ?
C6 H6 0.9300 . ?
C7 C8 1.411(4) . ?
C7 H7 0.9300 . ?
C8 C33 1.367(3) . ?
C8 H8 0.9300 . ?
C9 O1 1.415(3) . ?
C9 C10 1.507(3) . ?
C9 H9A 0.9700 . ?
C9 H9B 0.9700 . ?
C10 O2 1.240(3) . ?
C10 N2 1.319(3) . ?
C11 C16 1.417(5) . ?
C11 N2 1.468(3) . ?
C11 C12 1.482(5) . ?
C11 H11 0.9800 . ?
C12 C13 1.530(5) . ?
C12 H12A 0.9700 . ?
C12 H12B 0.9700 . ?
C13 C14 1.413(6) . ?
C13 H13A 0.9700 . ?
C13 H13B 0.9700 . ?
C14 C15 1.468(8) . ?
C14 H14A 0.9700 . ?
C14 H14B 0.9700 . ?
C15 C16 1.532(7) . ?
C15 H15A 0.9700 . ?
C15 H15B 0.9700 . ?
C16 H16A 0.9700 . ?
C16 H16B 0.9700 . ?
C17 C34 1.364(4) . ?
C17 C18 1.408(4) . ?
C17 H17 0.9300 . ?
C18 C19 1.341(5) . ?
C18 H18 0.9300 . ?
C19 C20 1.408(5) . ?
C19 H19 0.9300 . ?
C20 C24 1.406(5) . ?
C20 C21 1.426(3) . ?
C21 N3 1.360(3) . ?
C21 C34 1.421(4) . ?
C22 N3 1.315(4) . ?
C22 C23 1.406(5) . ?
C22 H22 0.9300 . ?
C23 C24 1.350(5) . ?
C23 H23 0.9300 . ?
C24 H24 0.9300 . ?
C25 O3 1.413(3) . ?
C25 C26 1.514(3) . ?
C25 H25A 0.9700 . ?
C25 H25B 0.9700 . ?
C26 O4 1.245(3) . ?
C26 N4 1.311(3) . ?
C27 N4 1.464(3) . ?
C27 C28 1.507(4) . ?
C27 C32 1.517(4) . ?
C27 H27 0.9800 . ?
C28 C29 1.525(4) . ?
C28 H28A 0.9700 . ?
C28 H28B 0.9700 . ?
C29 C30 1.516(5) . ?
C29 H29A 0.9700 . ?
C29 H29B 0.9700 . ?
C30 C31 1.498(5) . ?
C30 H30A 0.9700 . ?
C30 H30B 0.9700 . ?
C31 C32 1.526(4) . ?
C31 H31A 0.9700 . ?
C31 H31B 0.9700 . ?
C32 H32A 0.9700 . ?
C32 H32B 0.9700 . ?
C33 O1 1.371(3) . ?
C34 O3 1.373(3) . ?
N4 H4N 0.85(4) . ?
N2 H2N 0.75(3) . ?
O5 H1O 0.87(3) . ?
O5 H2O 0.95(4) . ?
O6 H3O 1.02(7) . ?
O6 H4O 0.82(5) . ?
O7 H5O 0.84(5) . ?
O7 H6O 0.80(4) . ?
O8 H7O 0.86(5) . ?
O8 H8O 0.88(6) . ?
O9 H9O 0.83(5) . ?
O9 H10O 1.00(8) . ?

loop_
_geom_torsion_atom_site_label_1
_geom_torsion_atom_site_label_2
_geom_torsion_atom_site_label_3
_geom_torsion_atom_site_label_4
_geom_torsion
_geom_torsion_site_symmetry_1
_geom_torsion_site_symmetry_2
_geom_torsion_site_symmetry_3
_geom_torsion_site_symmetry_4
_geom_torsion_publ_flag
N1 C1 C2 C3 0.0(5) . . . . ?
C1 C2 C3 C4 0.1(5) . . . . ?
C2 C3 C4 C6 -179.4(3) . . . . ?
C2 C3 C4 C5 0.3(4) . . . . ?
C6 C4 C5 N1 178.8(2) . . . . ?
C3 C4 C5 N1 -0.9(4) . . . . ?
C6 C4 C5 C33 -0.8(4) . . . . ?
C3 C4 C5 C33 179.5(2) . . . . ?
C3 C4 C6 C7 -179.7(3) . . . . ?
C5 C4 C6 C7 0.6(4) . . . . ?
C4 C6 C7 C8 0.1(5) . . . . ?
C6 C7 C8 C33 -0.7(5) . . . . ?
O1 C9 C10 O2 168.0(2) . . . . ?
O1 C9 C10 N2 -11.5(3) . . . . ?
C16 C11 C12 C13 -53.5(6) . . . . ?
N2 C11 C12 C13 178.6(4) . . . . ?
C11 C12 C13 C14 54.6(7) . . . . ?
C12 C13 C14 C15 -54.1(7) . . . . ?
C13 C14 C15 C16 54.1(8) . . . . ?
N2 C11 C16 C15 -180.0(6) . . . . ?
C12 C11 C16 C15 53.8(8) . . . . ?
C14 C15 C16 C11 -55.2(9) . . . . ?
C34 C17 C18 C19 -0.7(5) . . . . ?
C17 C18 C19 C20 -1.0(6) . . . . ?
C18 C19 C20 C24 -178.9(3) . . . . ?
C18 C19 C20 C21 1.5(5) . . . . ?
C24 C20 C21 N3 -0.9(4) . . . . ?
C19 C20 C21 N3 178.7(3) . . . . ?
C24 C20 C21 C34 179.9(3) . . . . ?
C19 C20 C21 C34 -0.5(4) . . . . ?
N3 C22 C23 C24 -0.6(5) . . . . ?
C22 C23 C24 C20 0.0(5) . . . . ?
C19 C20 C24 C23 -178.9(3) . . . . ?
C21 C20 C24 C23 0.7(5) . . . . ?
O3 C25 C26 O4 172.3(2) . . . . ?
O3 C25 C26 N4 -8.7(4) . . . . ?
N4 C27 C28 C29 -178.7(2) . . . . ?
C32 C27 C28 C29 -55.7(3) . . . . ?
C27 C28 C29 C30 54.2(4) . . . . ?
C28 C29 C30 C31 -53.9(4) . . . . ?
C29 C30 C31 C32 55.9(4) . . . . ?
N4 C27 C32 C31 -179.0(2) . . . . ?
C28 C27 C32 C31 57.3(3) . . . . ?
C30 C31 C32 C27 -58.0(4) . . . . ?
C7 C8 C33 O1 -179.3(2) . . . . ?
C7 C8 C33 C5 0.5(4) . . . . ?
N1 C5 C33 C8 -179.4(2) . . . . ?
C4 C5 C33 C8 0.2(3) . . . . ?
N1 C5 C33 O1 0.4(3) . . . . ?
C4 C5 C33 O1 180.0(2) . . . . ?
C18 C17 C34 O3 -178.0(3) . . . . ?
C18 C17 C34 C21 1.8(4) . . . . ?
N3 C21 C34 C17 179.6(3) . . . . ?
C20 C21 C34 C17 -1.2(4) . . . . ?
N3 C21 C34 O3 -0.6(4) . . . . ?
C20 C21 C34 O3 178.7(2) . . . . ?
O4 C26 N4 C27 -1.6(4) . . . . ?
C25 C26 N4 C27 179.5(2) . . . . ?
C28 C27 N4 C26 -102.8(3) . . . . ?
C32 C27 N4 C26 134.3(3) . . . . ?
C23 C22 N3 C21 0.4(5) . . . . ?
C34 C21 N3 C22 179.5(3) . . . . ?
C20 C21 N3 C22 0.3(4) . . . . ?
C2 C1 N1 C5 -0.5(4) . . . . ?
C4 C5 N1 C1 1.0(4) . . . . ?
C33 C5 N1 C1 -179.4(2) . . . . ?
O2 C10 N2 C11 -5.7(4) . . . . ?
C9 C10 N2 C11 173.8(3) . . . . ?
C16 C11 N2 C10 92.2(5) . . . . ?
C12 C11 N2 C10 -142.3(4) . . . . ?
C8 C33 O1 C9 4.0(3) . . . . ?
C5 C33 O1 C9 -175.8(2) . . . . ?
C10 C9 O1 C33 -179.45(19) . . . . ?
C17 C34 O3 C25 2.8(4) . . . . ?
C21 C34 O3 C25 -177.0(2) . . . . ?
C26 C25 O3 C34 -178.5(2) . . . . ?

loop_
_cod_related_entry_id
_cod_related_entry_database
_cod_related_entry_code
1 ChemSpider 30653657
